data_7041400
loop_
_publ_author_name
'Ayudhya, T. I.'
'Raymond, C. C.'
'Dingra, N. N.'

_publ_section_title
;
 Hexamethylenetetramine carboxyborane: synthesis, structural
 characterization and CO releasing properties.
;
_journal_issue 3
_journal_name_full 'Dalton transactions (Cambridge, England : 2003)'
_journal_page_first 882
_journal_page_last 889
_journal_paper_doi 10.1039/c6dt03856e
_journal_volume 46
_journal_year 2017
_chemical_formula_moiety 'C7 H14 B N4 O2'
_chemical_formula_sum 'C7 H14 B N4 O2'
_chemical_formula_weight 197.03
_chemical_name_common 'Hexamethylenetetramine Boranocarboxylic acid'
_chemical_name_systematic
;
 '1-boranocaboxylic acid-3,5,7-Triaza-1-azoniatricyclo[3.3.1.1(3,7)]decane' 
;
_space_group_crystal_system orthorhombic
_space_group_IT_number 61
_space_group_name_Hall '-P 2ac 2ab'
_space_group_name_H-M_alt 'P b c a'
_symmetry_space_group_name_Hall '-P 2ac 2ab'
_symmetry_space_group_name_H-M 'P b c a'
_atom_sites_solution_hydrogens geom
_audit_creation_method SHELXL-2013
_audit_update_record
;
2016-12-09 deposited with the CCDC.
2016-12-12 downloaded from the CCDC.
;
_cell_angle_alpha 90
_cell_angle_beta 90
_cell_angle_gamma 90
_cell_formula_units_Z 8
_cell_length_a 10.4040(4)
_cell_length_b 11.3367(4)
_cell_length_c 16.7032(6)
_cell_measurement_reflns_used 9935
_cell_measurement_temperature 296(2)
_cell_measurement_theta_max 26.4304
_cell_measurement_theta_min 2.3211
_cell_volume 1970.09(12)
_computing_cell_refinement 'SAINT V8.34A (Bruker, 2014)'
_computing_data_collection 'Apex2 v2014.1-0 (Bruker, 2014)'
_computing_data_reduction 'SAINT V8.34A (Bruker, 2014)'
_computing_structure_refinement 'SHELXL-2013 (Sheldrick, 2013)'
_computing_structure_solution 'SHELXS-97 (Sheldrick, 2008)'
_diffrn_ambient_temperature 296(2)
_diffrn_measured_fraction_theta_full 0.970
_diffrn_measured_fraction_theta_max 0.990
_diffrn_measurement_device_type 'Bruker AXS X8 Prospector CCD diffractometer'
_diffrn_measurement_method 'omega and phi scans'
_diffrn_radiation_monochromator 'laterally graded multilayer (Goebel) mirror'
_diffrn_radiation_type CuK\a
_diffrn_radiation_wavelength 1.54178
_diffrn_reflns_av_R_equivalents 0.0595
_diffrn_reflns_av_unetI/netI 0.0307
_diffrn_reflns_Laue_measured_fraction_full 0.970
_diffrn_reflns_Laue_measured_fraction_max 0.990
_diffrn_reflns_limit_h_max 12
_diffrn_reflns_limit_h_min -12
_diffrn_reflns_limit_k_max 13
_diffrn_reflns_limit_k_min -11
_diffrn_reflns_limit_l_max 19
_diffrn_reflns_limit_l_min -19
_diffrn_reflns_number 21034
_diffrn_reflns_point_group_measured_fraction_full 0.970
_diffrn_reflns_point_group_measured_fraction_max 0.990
_diffrn_reflns_theta_full 67.679
_diffrn_reflns_theta_max 66.670
_diffrn_reflns_theta_min 5.296
_diffrn_source 'I-mu-S microsource X-ray tube'
_exptl_absorpt_coefficient_mu 0.804
_exptl_absorpt_correction_T_max 0.7454
_exptl_absorpt_correction_T_min 0.3817
_exptl_absorpt_correction_type multi-scan
_exptl_absorpt_process_details 'Apex2 v2014.1-0 (Bruker, 2014)'
_exptl_crystal_colour yellow
_exptl_crystal_density_diffrn 1.329
_exptl_crystal_description block
_exptl_crystal_F_000 840
_exptl_crystal_recrystallization_method 'Re-crystallisation from solvent'
_refine_diff_density_max 0.208
_refine_diff_density_min -0.239
_refine_diff_density_rms 0.047
_refine_ls_extinction_method none
_refine_ls_goodness_of_fit_ref 1.071
_refine_ls_hydrogen_treatment constr
_refine_ls_matrix_type full
_refine_ls_number_parameters 129
_refine_ls_number_reflns 1727
_refine_ls_number_restraints 0
_refine_ls_restrained_S_all 1.071
_refine_ls_R_factor_all 0.0404
_refine_ls_R_factor_gt 0.0352
_refine_ls_shift/su_max 0.010
_refine_ls_shift/su_mean 0.001
_refine_ls_structure_factor_coef Fsqd
_refine_ls_weighting_details 'w=1/[\s^2^(Fo^2^)+(0.0495P)^2^+0.8362P] where P=(Fo^2^+2Fc^2^)/3'
_refine_ls_weighting_scheme calc
_refine_ls_wR_factor_gt 0.0920
_refine_ls_wR_factor_ref 0.0966
_reflns_Friedel_coverage 0.000
_reflns_number_gt 1513
_reflns_number_total 1727
_reflns_threshold_expression 'I > 2\s(I)'
_cod_data_source_file c6dt03856e2.cif
_cod_data_source_block Prosp14mz088_0m
_cod_depositor_comments 'Adding full bibliography for 7041400.cif.'
_cod_database_code 7041400
_publcif_datablock.id {58b8623f-414b-402a-bb91-2120daf4e90e}

_shelx_space_group_comment
;
The symmetry employed for this shelxl refinement is uniquely defined
by the following loop, which should always be used as a source of
symmetry information in preference to the above space-group names.
They are only intended as comments.
;
_shelxl_version_number 2013-4

loop_
_space_group_symop_operation_xyz
'x, y, z'
'-x+1/2, -y, z+1/2'
'-x, y+1/2, -z+1/2'
'x+1/2, -y+1/2, -z'
'-x, -y, -z'
'x-1/2, y, -z-1/2'
'x, -y-1/2, z-1/2'
'-x-1/2, y-1/2, z'

loop_
_atom_site_label
_atom_site_type_symbol
_atom_site_fract_x
_atom_site_fract_y
_atom_site_fract_z
_atom_site_U_iso_or_equiv
_atom_site_adp_type
_atom_site_occupancy
_atom_site_site_symmetry_order
_atom_site_calc_flag
_atom_site_refinement_flags_posn
_atom_site_refinement_flags_adp
N1 N 0.06105(10) 0.62648(9) 0.17620(6) 0.0133(3) Uani 1 1 d . .
N2 N -0.00136(10) 0.63518(10) 0.03469(7) 0.0161(3) Uani 1 1 d . .
N4 N 0.20655(10) 0.71238(10) 0.07669(7) 0.0171(3) Uani 1 1 d . .
N3 N 0.01032(11) 0.81631(9) 0.11345(7) 0.0168(3) Uani 1 1 d . .
C1 C 0.11979(13) 0.60041(12) 0.33049(8) 0.0162(3) Uani 1 1 d . .
C5 C 0.19896(12) 0.64448(11) 0.14971(8) 0.0157(3) Uani 1 1 d . .
H5A H 0.2460 0.6850 0.1917 0.019 Uiso 1 1 calc R U
H5B H 0.2392 0.5683 0.1414 0.019 Uiso 1 1 calc R U
C6 C 0.13449(13) 0.65076(12) 0.01311(8) 0.0178(3) Uani 1 1 d . .
H6A H 0.1402 0.6958 -0.0362 0.021 Uiso 1 1 calc R U
H6B H 0.1731 0.5741 0.0037 0.021 Uiso 1 1 calc R U
C4 C 0.00172(12) 0.74754(11) 0.18708(8) 0.0157(3) Uani 1 1 d . .
H4A H -0.0878 0.7391 0.2023 0.019 Uiso 1 1 calc R U
H4B H 0.0459 0.7889 0.2298 0.019 Uiso 1 1 calc R U
C3 C -0.05806(12) 0.75211(12) 0.04879(8) 0.0177(3) Uani 1 1 d . .
H3A H -0.1478 0.7431 0.0633 0.021 Uiso 1 1 calc R U
H3B H -0.0541 0.7979 -0.0002 0.021 Uiso 1 1 calc R U
C2 C -0.00974(12) 0.56677(12) 0.10759(8) 0.0161(3) Uani 1 1 d . .
H2A H 0.0268 0.4892 0.0985 0.019 Uiso 1 1 calc R U
H2B H -0.0994 0.5566 0.1220 0.019 Uiso 1 1 calc R U
C7 C 0.14678(14) 0.82769(12) 0.09031(8) 0.0190(3) Uani 1 1 d . .
H7A H 0.1530 0.8745 0.0418 0.023 Uiso 1 1 calc R U
H7B H 0.1931 0.8688 0.1323 0.023 Uiso 1 1 calc R U
O1 O 0.17654(9) 0.69473(8) 0.33540(6) 0.0198(3) Uani 1 1 d . .
O2 O 0.11502(10) 0.53410(8) 0.39783(5) 0.0230(3) Uani 1 1 d . .
H2 H 0.0780 0.4718 0.3882 0.035 Uiso 1 1 calc R U
B1 B 0.05102(14) 0.54396(13) 0.25305(9) 0.0165(3) Uani 1 1 d . .
H1A H 0.0962(4) 0.4574(8) 0.23947(16) 0.020 Uiso 1 1 calc R U
H1B H -0.0521(10) 0.5279(2) 0.26687(16) 0.020 Uiso 1 1 calc R U

loop_
_atom_site_aniso_label
_atom_site_aniso_U_11
_atom_site_aniso_U_22
_atom_site_aniso_U_33
_atom_site_aniso_U_23
_atom_site_aniso_U_13
_atom_site_aniso_U_12
N1 0.0116(6) 0.0132(5) 0.0151(6) -0.0013(4) -0.0005(4) -0.0008(4)
N2 0.0153(6) 0.0173(6) 0.0156(6) -0.0004(4) -0.0004(4) -0.0011(4)
N4 0.0140(6) 0.0210(6) 0.0164(6) 0.0010(4) 0.0006(4) -0.0018(4)
N3 0.0190(6) 0.0154(6) 0.0159(6) 0.0000(4) -0.0015(4) 0.0015(4)
C1 0.0144(7) 0.0170(7) 0.0172(7) 0.0003(5) 0.0009(5) 0.0014(5)
C5 0.0097(6) 0.0186(7) 0.0190(7) -0.0003(5) 0.0004(5) 0.0003(5)
C6 0.0168(7) 0.0204(7) 0.0161(7) -0.0015(5) 0.0019(5) 0.0002(5)
C4 0.0155(7) 0.0151(7) 0.0165(7) -0.0019(5) -0.0002(5) 0.0027(5)
C3 0.0163(7) 0.0204(7) 0.0164(7) -0.0007(5) -0.0033(5) 0.0023(5)
C2 0.0153(7) 0.0159(7) 0.0170(7) -0.0020(5) -0.0015(5) -0.0039(5)
C7 0.0218(7) 0.0171(7) 0.0182(7) 0.0017(5) -0.0013(6) -0.0058(5)
O1 0.0208(5) 0.0188(5) 0.0199(5) -0.0003(4) -0.0031(4) -0.0056(4)
O2 0.0328(6) 0.0191(5) 0.0173(5) 0.0019(4) -0.0049(4) -0.0088(4)
B1 0.0165(8) 0.0152(7) 0.0177(8) 0.0012(6) -0.0003(6) -0.0026(6)

loop_
_atom_type_symbol
_atom_type_description
_atom_type_scat_dispersion_real
_atom_type_scat_dispersion_imag
_atom_type_scat_source
C C 0.0181 0.0091 'International Tables Vol C Tables 4.2.6.8 and 6.1.1.4'
H H 0.0000 0.0000 'International Tables Vol C Tables 4.2.6.8 and 6.1.1.4'
B B 0.0090 0.0039 'International Tables Vol C Tables 4.2.6.8 and 6.1.1.4'
N N 0.0311 0.0180 'International Tables Vol C Tables 4.2.6.8 and 6.1.1.4'
O O 0.0492 0.0322 'International Tables Vol C Tables 4.2.6.8 and 6.1.1.4'

loop_
_geom_angle_atom_site_label_1
_geom_angle_atom_site_label_2
_geom_angle_atom_site_label_3
_geom_angle
C5 N1 C4 107.38(9)
C5 N1 C2 107.36(9)
C4 N1 C2 107.22(9)
C5 N1 B1 112.13(10)
C4 N1 B1 114.13(10)
C2 N1 B1 108.32(9)
C2 N2 C6 109.21(10)
C2 N2 C3 108.94(10)
C6 N2 C3 108.48(10)
C5 N4 C7 108.73(10)
C5 N4 C6 109.12(10)
C7 N4 C6 108.57(10)
C4 N3 C7 109.04(10)
C4 N3 C3 108.79(10)
C7 N3 C3 108.25(10)
O1 C1 O2 116.55(11)
O1 C1 B1 127.96(11)
O2 C1 B1 115.49(11)
N4 C5 N1 111.72(10)
N2 C6 N4 111.66(11)
N3 C4 N1 110.97(10)
N2 C3 N3 111.50(10)
N2 C2 N1 111.50(10)
N4 C7 N3 111.75(10)
N1 B1 C1 112.64(10)

loop_
_geom_bond_atom_site_label_1
_geom_bond_atom_site_label_2
_geom_bond_distance
N1 C5 1.5154(16)
N1 C4 1.5157(16)
N1 C2 1.5212(16)
N1 B1 1.5918(18)
N2 C2 1.4461(17)
N2 C6 1.4692(17)
N2 C3 1.4699(17)
N4 C5 1.4444(17)
N4 C7 1.4653(18)
N4 C6 1.4757(17)
N3 C4 1.4589(17)
N3 C7 1.4771(18)
N3 C3 1.4840(17)
C1 O1 1.2242(16)
C1 O2 1.3537(16)
C1 B1 1.6107(19)

loop_
_publcif_info_exptl_table_extra_item
sin_theta_over_lambda_max
